data_7232919
loop_
_publ_author_name
'Li, Duanxiu'
'Li, Jiong'
'Deng, Zongwu'
'Zhang, Hailu'

_publ_section_title
;
 Piroxicam--clonixin drug--drug cocrystal solvates with enhanced hydration
 stability
;
_journal_issue 28
_journal_name_full CrystEngComm
_journal_page_first 4145
_journal_paper_doi 10.1039/C9CE00666D
_journal_volume 21
_journal_year 2019
_chemical_formula_moiety 'C15 H13 N3 O4 S, C13 H11 Cl N2 O2, C2 H3 N'
_chemical_formula_sum 'C30 H27 Cl N6 O6 S'
_chemical_formula_weight 635.08
_space_group_crystal_system triclinic
_space_group_IT_number 2
_space_group_name_Hall '-P 1'
_space_group_name_H-M_alt 'P -1'
_symmetry_space_group_name_Hall '-P 1'
_symmetry_space_group_name_H-M 'P -1'
_atom_sites_solution_hydrogens mixed
_audit_creation_method SHELXL-2017/1
_audit_update_record
;
2019-04-30 deposited with the CCDC.    2019-06-20 downloaded from the CCDC.
;
_cell_angle_alpha 71.515(13)
_cell_angle_beta 83.596(10)
_cell_angle_gamma 81.899(11)
_cell_formula_units_Z 2
_cell_length_a 7.2364(8)
_cell_length_b 13.684(2)
_cell_length_c 15.767(2)
_cell_measurement_reflns_used 2181
_cell_measurement_temperature 193(2)
_cell_measurement_theta_max 25.7620
_cell_measurement_theta_min 3.6570
_cell_volume 1462.2(3)
_computing_cell_refinement
;
CrysAlisPro, Agilent Technologies,
Version 1.171.36.32 (release 02-08-2013 CrysAlis171 .NET)
(compiled Aug  2 2013,16:46:58)
;
_computing_data_collection
;
CrysAlisPro, Agilent Technologies,
Version 1.171.36.32 (release 02-08-2013 CrysAlis171 .NET)
(compiled Aug  2 2013,16:46:58)
;
_computing_data_reduction
;
CrysAlisPro, Agilent Technologies,
Version 1.171.36.32 (release 02-08-2013 CrysAlis171 .NET)
(compiled Aug  2 2013,16:46:58)
;
_computing_structure_refinement 'SHELXL-2017/1 (Sheldrick, 2017)'
_diffrn_ambient_temperature 193(2)
_diffrn_measured_fraction_theta_full 0.996
_diffrn_measured_fraction_theta_max 0.996
_diffrn_measurement_device_type 'Xcalibur, Atlas, Gemini'
_diffrn_measurement_method '\w scans'
_diffrn_radiation_type MoK\a
_diffrn_radiation_wavelength 0.71073
_diffrn_reflns_av_R_equivalents 0.0540
_diffrn_reflns_av_unetI/netI 0.0916
_diffrn_reflns_Laue_measured_fraction_full 0.996
_diffrn_reflns_Laue_measured_fraction_max 0.996
_diffrn_reflns_limit_h_max 8
_diffrn_reflns_limit_h_min -8
_diffrn_reflns_limit_k_max 16
_diffrn_reflns_limit_k_min -16
_diffrn_reflns_limit_l_max 18
_diffrn_reflns_limit_l_min -18
_diffrn_reflns_number 11946
_diffrn_reflns_point_group_measured_fraction_full 0.996
_diffrn_reflns_point_group_measured_fraction_max 0.996
_diffrn_reflns_theta_full 25.100
_diffrn_reflns_theta_max 25.100
_diffrn_reflns_theta_min 2.850
_exptl_absorpt_coefficient_mu 0.258
_exptl_absorpt_correction_T_max 1.00000
_exptl_absorpt_correction_T_min 0.83632
_exptl_absorpt_correction_type multi-scan
_exptl_absorpt_process_details
;
CrysAlisPro, Agilent Technologies,
Version 1.171.36.32 (release 02-08-2013 CrysAlis171 .NET)
(compiled Aug  2 2013,16:46:58)
Empirical absorption correction using spherical harmonics,
 implemented in SCALE3 ABSPACK scaling algorithm.
;
_exptl_crystal_colour colourless
_exptl_crystal_density_diffrn 1.442
_exptl_crystal_description plate
_exptl_crystal_F_000 660
_exptl_crystal_size_max 0.300
_exptl_crystal_size_mid 0.080
_exptl_crystal_size_min 0.060
_refine_diff_density_max 0.259
_refine_diff_density_min -0.328
_refine_diff_density_rms 0.060
_refine_ls_extinction_method none
_refine_ls_goodness_of_fit_ref 1.025
_refine_ls_hydrogen_treatment mixed
_refine_ls_matrix_type full
_refine_ls_number_parameters 426
_refine_ls_number_reflns 5196
_refine_ls_number_restraints 0
_refine_ls_restrained_S_all 1.025
_refine_ls_R_factor_all 0.1017
_refine_ls_R_factor_gt 0.0550
_refine_ls_shift/su_max 0.000
_refine_ls_shift/su_mean 0.000
_refine_ls_structure_factor_coef Fsqd
_refine_ls_weighting_details 'w=1/[\s^2^(Fo^2^)+(0.0380P)^2^] where P=(Fo^2^+2Fc^2^)/3'
_refine_ls_weighting_scheme calc
_refine_ls_wR_factor_gt 0.1097
_refine_ls_wR_factor_ref 0.1293
_reflns_Friedel_coverage 0.000
_reflns_number_gt 3244
_reflns_number_total 5196
_reflns_threshold_expression 'I > 2\s(I)'
_cod_data_source_file c9ce00666d2.cif
_cod_data_source_block T
_cod_depositor_comments 'Adding full bibliography for 7232919--7232923.cif.'
_cod_original_cell_volume 1462.3(4)
_cod_database_code 7232919
_shelx_shelxl_version_number 2017/1
_shelx_space_group_comment
;
The symmetry employed for this shelxl refinement is uniquely defined
by the following loop, which should always be used as a source of
symmetry information in preference to the above space-group names.
They are only intended as comments.
;
_shelx_estimated_absorpt_t_min 0.927
_shelx_estimated_absorpt_t_max 0.985

loop_
_space_group_symop_operation_xyz
'x, y, z'
'-x, -y, -z'

loop_
_atom_site_label
_atom_site_type_symbol
_atom_site_fract_x
_atom_site_fract_y
_atom_site_fract_z
_atom_site_U_iso_or_equiv
_atom_site_adp_type
_atom_site_occupancy
_atom_site_site_symmetry_order
_atom_site_calc_flag
_atom_site_refinement_flags_posn
_atom_site_refinement_flags_adp
Cl1 Cl 1.06616(13) 0.39105(8) 0.25034(6) 0.0584(3) Uani 1 1 d . .
S1 S 0.43264(12) 0.81342(6) 0.86777(6) 0.0356(2) Uani 1 1 d . .
O1 O 0.6786(3) 0.43840(17) 0.62881(16) 0.0483(7) Uani 1 1 d . .
O2 O 0.5721(4) 0.4093(2) 0.77228(17) 0.0502(7) Uani 1 1 d . .
H2C H 0.543(6) 0.479(3) 0.753(3) 0.084(15) Uiso 1 1 d . .
O3 O 0.3497(3) 0.88309(17) 0.91628(15) 0.0461(6) Uani 1 1 d . .
O4 O 0.6318(3) 0.80230(17) 0.85202(15) 0.0425(6) Uani 1 1 d . .
O5 O 0.4447(3) 0.59922(16) 0.72484(15) 0.0386(6) Uani 1 1 d . .
O6 O 0.4255(3) 0.91339(16) 0.58746(14) 0.0356(6) Uani 1 1 d . .
N1 N 0.8012(4) 0.1095(2) 0.68709(19) 0.0385(7) Uani 1 1 d . .
N2 N 0.8320(4) 0.2716(2) 0.58083(19) 0.0340(7) Uani 1 1 d . .
H2A H 0.810(4) 0.338(2) 0.575(2) 0.035(9) Uiso 1 1 d . .
N3 N 0.3404(3) 0.84787(18) 0.77085(16) 0.0292(6) Uani 1 1 d . .
N4 N 0.4948(4) 0.7470(2) 0.58064(19) 0.0309(6) Uani 1 1 d . .
H4A H 0.503(4) 0.680(2) 0.616(2) 0.040(10) Uiso 1 1 d . .
N5 N 0.5598(4) 0.8664(2) 0.44094(18) 0.0313(6) Uani 1 1 d . .
H5A H 0.514(4) 0.919(3) 0.466(2) 0.051(11) Uiso 1 1 d . .
N6 N 0.8920(8) 0.6947(4) 0.1646(4) 0.1142(18) Uani 1 1 d . .
C1 C 0.6857(4) 0.2641(2) 0.7275(2) 0.0333(8) Uani 1 1 d . .
C2 C 0.6252(5) 0.2026(3) 0.8115(2) 0.0394(8) Uani 1 1 d . .
H2B H 0.565503 0.234257 0.854545 0.047 Uiso 1 1 calc R U
C3 C 0.6506(5) 0.0959(3) 0.8334(3) 0.0462(9) Uani 1 1 d . .
H3A H 0.608202 0.053204 0.890566 0.055 Uiso 1 1 calc R U
C4 C 0.7399(5) 0.0540(3) 0.7692(3) 0.0435(9) Uani 1 1 d . .
H4B H 0.759371 -0.019477 0.784088 0.052 Uiso 1 1 calc R U
C5 C 0.7751(4) 0.2130(2) 0.6658(2) 0.0326(8) Uani 1 1 d . .
C6 C 0.6463(5) 0.3786(3) 0.7041(2) 0.0375(8) Uani 1 1 d . .
C7 C 0.9255(4) 0.2431(2) 0.5077(2) 0.0319(8) Uani 1 1 d . .
C8 C 1.0036(4) 0.1428(2) 0.5138(2) 0.0358(8) Uani 1 1 d . .
H8A H 0.991041 0.088879 0.568887 0.043 Uiso 1 1 calc R U
C9 C 1.0995(4) 0.1208(3) 0.4400(2) 0.0402(9) Uani 1 1 d . .
H9A H 1.153043 0.051878 0.445032 0.048 Uiso 1 1 calc R U
C10 C 1.1187(4) 0.1976(3) 0.3591(2) 0.0410(9) Uani 1 1 d . .
H10A H 1.185072 0.182514 0.308411 0.049 Uiso 1 1 calc R U
C11 C 1.0386(4) 0.2973(3) 0.3537(2) 0.0378(9) Uani 1 1 d . .
C12 C 0.9423(4) 0.3235(2) 0.4256(2) 0.0337(8) Uani 1 1 d . .
C13 C 0.8608(7) 0.4323(3) 0.4173(4) 0.0498(11) Uani 1 1 d . .
H13A H 0.740(6) 0.440(3) 0.433(3) 0.070(14) Uiso 1 1 d . .
H13B H 0.919(6) 0.454(4) 0.454(3) 0.105(19) Uiso 1 1 d . .
H13C H 0.875(7) 0.479(4) 0.360(4) 0.12(2) Uiso 1 1 d . .
C14 C 0.2497(5) 0.5598(3) 1.0476(2) 0.0470(10) Uani 1 1 d . .
H14A H 0.215714 0.535532 1.110086 0.056 Uiso 1 1 calc R U
C15 C 0.2434(4) 0.4970(3) 0.9948(2) 0.0426(9) Uani 1 1 d . .
H15A H 0.206300 0.429377 1.021279 0.051 Uiso 1 1 calc R U
C16 C 0.2906(4) 0.5316(2) 0.9038(2) 0.0363(8) Uani 1 1 d . .
H16A H 0.283068 0.488298 0.867887 0.044 Uiso 1 1 calc R U
C17 C 0.3493(4) 0.6299(2) 0.8643(2) 0.0317(8) Uani 1 1 d . .
C18 C 0.3562(4) 0.6912(2) 0.9192(2) 0.0311(8) Uani 1 1 d . .
C19 C 0.3051(5) 0.6575(3) 1.0099(2) 0.0427(9) Uani 1 1 d . .
H19A H 0.308166 0.701242 1.045833 0.051 Uiso 1 1 calc R U
C20 C 0.3998(4) 0.6676(2) 0.7660(2) 0.0305(8) Uani 1 1 d . .
C21 C 0.1410(4) 0.8881(3) 0.7707(2) 0.0419(9) Uani 1 1 d . .
H21A H 0.116663 0.937398 0.805178 0.063 Uiso 1 1 calc R U
H21B H 0.108163 0.923136 0.708848 0.063 Uiso 1 1 calc R U
H21C H 0.065318 0.830466 0.797923 0.063 Uiso 1 1 calc R U
C22 C 0.3946(4) 0.7737(2) 0.7217(2) 0.0288(7) Uani 1 1 d . .
C23 C 0.4364(4) 0.8191(2) 0.6267(2) 0.0309(8) Uani 1 1 d . .
C24 C 0.5659(4) 0.7682(2) 0.4942(2) 0.0285(7) Uani 1 1 d . .
C25 C 0.6466(4) 0.6888(2) 0.4597(2) 0.0323(8) Uani 1 1 d . .
H25A H 0.649562 0.618383 0.495779 0.039 Uiso 1 1 calc R U
C26 C 0.7212(4) 0.7140(3) 0.3731(2) 0.0382(8) Uani 1 1 d . .
H26A H 0.777335 0.660627 0.348947 0.046 Uiso 1 1 calc R U
C27 C 0.7160(4) 0.8176(3) 0.3197(2) 0.0391(9) Uani 1 1 d . .
H27A H 0.769453 0.834964 0.259677 0.047 Uiso 1 1 calc R U
C28 C 0.6338(4) 0.8924(3) 0.3546(2) 0.0347(8) Uani 1 1 d . .
H28A H 0.627525 0.963107 0.318959 0.042 Uiso 1 1 calc R U
C29 C 0.8830(7) 0.7614(5) 0.1012(4) 0.0838(17) Uani 1 1 d . .
C30 C 0.8719(8) 0.8499(6) 0.0214(4) 0.139(3) Uani 1 1 d . .
H30A H 0.994883 0.875295 0.004338 0.208 Uiso 1 1 calc R U
H30B H 0.780475 0.904886 0.033235 0.208 Uiso 1 1 calc R U
H30C H 0.832704 0.829469 -0.027503 0.208 Uiso 1 1 calc R U

loop_
_atom_site_aniso_label
_atom_site_aniso_U_11
_atom_site_aniso_U_22
_atom_site_aniso_U_33
_atom_site_aniso_U_23
_atom_site_aniso_U_13
_atom_site_aniso_U_12
Cl1 0.0605(6) 0.0623(7) 0.0393(6) 0.0008(5) 0.0067(5) -0.0100(5)
S1 0.0452(5) 0.0352(5) 0.0268(5) -0.0088(4) -0.0002(4) -0.0094(4)
O1 0.0764(18) 0.0291(13) 0.0341(16) -0.0055(12) 0.0075(13) -0.0070(12)
O2 0.0805(19) 0.0293(15) 0.0360(17) -0.0090(13) 0.0031(14) 0.0012(13)
O3 0.0694(16) 0.0423(14) 0.0312(15) -0.0188(12) 0.0039(12) -0.0096(12)
O4 0.0374(13) 0.0480(15) 0.0410(15) -0.0086(12) -0.0044(11) -0.0118(11)
O5 0.0567(15) 0.0245(12) 0.0308(14) -0.0053(11) 0.0038(11) -0.0051(11)
O6 0.0524(14) 0.0243(13) 0.0252(13) -0.0031(11) 0.0013(11) -0.0015(10)
N1 0.0390(16) 0.0237(15) 0.046(2) -0.0026(14) 0.0020(14) -0.0039(12)
N2 0.0416(17) 0.0230(16) 0.0361(19) -0.0082(14) 0.0020(14) -0.0057(13)
N3 0.0364(15) 0.0291(15) 0.0211(15) -0.0080(12) 0.0013(12) -0.0024(12)
N4 0.0422(16) 0.0227(16) 0.0275(17) -0.0076(14) 0.0000(13) -0.0052(13)
N5 0.0408(16) 0.0299(16) 0.0224(17) -0.0070(14) -0.0009(13) -0.0051(13)
N6 0.127(4) 0.115(4) 0.091(4) -0.041(3) 0.039(4) 0.004(3)
C1 0.0372(19) 0.0280(18) 0.034(2) -0.0072(16) -0.0045(16) -0.0053(15)
C2 0.047(2) 0.035(2) 0.032(2) -0.0070(17) -0.0012(17) 0.0000(16)
C3 0.053(2) 0.037(2) 0.037(2) 0.0026(18) 0.0009(19) -0.0040(17)
C4 0.045(2) 0.0242(19) 0.050(3) 0.0031(18) -0.0023(19) -0.0026(16)
C5 0.0302(18) 0.0289(19) 0.036(2) -0.0055(16) -0.0032(16) -0.0056(14)
C6 0.048(2) 0.034(2) 0.035(2) -0.0160(19) -0.0011(18) -0.0043(16)
C7 0.0307(18) 0.0280(18) 0.038(2) -0.0097(16) -0.0037(16) -0.0073(14)
C8 0.0375(19) 0.033(2) 0.036(2) -0.0087(17) -0.0017(16) -0.0077(15)
C9 0.040(2) 0.034(2) 0.049(3) -0.0165(19) -0.0018(18) -0.0064(16)
C10 0.037(2) 0.051(2) 0.041(2) -0.021(2) 0.0018(17) -0.0103(17)
C11 0.0340(19) 0.046(2) 0.034(2) -0.0083(18) 0.0000(16) -0.0159(17)
C12 0.0313(18) 0.0323(19) 0.037(2) -0.0078(17) -0.0055(16) -0.0051(14)
C13 0.055(3) 0.035(2) 0.052(3) -0.006(2) 0.001(2) -0.003(2)
C14 0.051(2) 0.054(2) 0.028(2) -0.0015(19) 0.0026(18) -0.0094(19)
C15 0.040(2) 0.039(2) 0.038(2) 0.0041(18) 0.0006(17) -0.0076(17)
C16 0.043(2) 0.034(2) 0.027(2) -0.0044(16) 0.0023(16) -0.0053(16)
C17 0.0294(17) 0.0319(19) 0.027(2) -0.0028(16) 0.0035(15) -0.0010(14)
C18 0.0338(18) 0.0321(19) 0.0239(19) -0.0037(16) -0.0013(15) -0.0043(14)
C19 0.049(2) 0.049(2) 0.028(2) -0.0081(18) 0.0019(17) -0.0093(18)
C20 0.0324(18) 0.0297(19) 0.029(2) -0.0092(16) 0.0023(15) -0.0059(14)
C21 0.042(2) 0.042(2) 0.039(2) -0.0140(18) 0.0000(17) 0.0052(16)
C22 0.0354(18) 0.0250(18) 0.0251(19) -0.0086(15) 0.0005(15) -0.0002(14)
C23 0.0321(18) 0.030(2) 0.031(2) -0.0096(17) -0.0019(15) -0.0036(14)
C24 0.0313(17) 0.0306(19) 0.0214(19) -0.0031(15) -0.0026(14) -0.0074(14)
C25 0.0420(19) 0.0263(18) 0.030(2) -0.0101(16) -0.0033(16) -0.0031(15)
C26 0.046(2) 0.035(2) 0.037(2) -0.0182(18) 0.0031(17) -0.0044(16)
C27 0.047(2) 0.044(2) 0.026(2) -0.0091(18) 0.0031(16) -0.0107(17)
C28 0.045(2) 0.0326(19) 0.026(2) -0.0074(16) 0.0008(16) -0.0076(16)
C29 0.066(3) 0.122(5) 0.069(4) -0.047(4) 0.016(3) -0.005(3)
C30 0.102(5) 0.195(8) 0.089(5) -0.010(5) 0.003(4) -0.002(5)

loop_
_atom_type_symbol
_atom_type_description
_atom_type_scat_dispersion_real
_atom_type_scat_dispersion_imag
_atom_type_scat_source
C C 0.0033 0.0016 'International Tables Vol C Tables 4.2.6.8 and 6.1.1.4'
H H 0.0000 0.0000 'International Tables Vol C Tables 4.2.6.8 and 6.1.1.4'
N N 0.0061 0.0033 'International Tables Vol C Tables 4.2.6.8 and 6.1.1.4'
O O 0.0106 0.0060 'International Tables Vol C Tables 4.2.6.8 and 6.1.1.4'
S S 0.1246 0.1234 'International Tables Vol C Tables 4.2.6.8 and 6.1.1.4'
Cl Cl 0.1484 0.1585 'International Tables Vol C Tables 4.2.6.8 and 6.1.1.4'

loop_
_geom_angle_atom_site_label_1
_geom_angle_atom_site_label_2
_geom_angle_atom_site_label_3
_geom_angle
O4 S1 O3 118.14(14)
O4 S1 N3 108.28(13)
O3 S1 N3 108.64(14)
O4 S1 C18 109.47(14)
O3 S1 C18 109.49(15)
N3 S1 C18 101.52(13)
C6 O2 H2C 109(3)
C5 N1 C4 118.1(3)
C5 N2 C7 131.5(3)
C5 N2 H2A 111(2)
C7 N2 H2A 117(2)
C22 N3 C21 114.8(2)
C22 N3 S1 113.1(2)
C21 N3 S1 116.1(2)
C24 N4 C23 126.2(3)
C24 N4 H4A 119(2)
C23 N4 H4A 114(2)
C24 N5 C28 122.5(3)
C24 N5 H5A 118(2)
C28 N5 H5A 119(2)
C2 C1 C5 117.5(3)
C2 C1 C6 119.5(3)
C5 C1 C6 122.9(3)
C3 C2 C1 120.8(3)
C3 C2 H2B 119.6
C1 C2 H2B 119.6
C4 C3 C2 117.3(3)
C4 C3 H3A 121.3
C2 C3 H3A 121.3
N1 C4 C3 124.5(3)
N1 C4 H4B 117.8
C3 C4 H4B 117.8
N1 C5 N2 119.1(3)
N1 C5 C1 121.9(3)
N2 C5 C1 119.1(3)
O1 C6 O2 123.5(3)
O1 C6 C1 123.8(3)
O2 C6 C1 112.7(3)
C8 C7 N2 123.3(3)
C8 C7 C12 120.1(3)
N2 C7 C12 116.5(3)
C9 C8 C7 120.3(3)
C9 C8 H8A 119.8
C7 C8 H8A 119.8
C10 C9 C8 120.9(3)
C10 C9 H9A 119.5
C8 C9 H9A 119.5
C9 C10 C11 118.2(3)
C9 C10 H10A 120.9
C11 C10 H10A 120.9
C12 C11 C10 123.1(3)
C12 C11 Cl1 120.4(3)
C10 C11 Cl1 116.4(3)
C11 C12 C7 117.3(3)
C11 C12 C13 121.4(3)
C7 C12 C13 121.3(3)
C12 C13 H13A 115(2)
C12 C13 H13B 108(3)
H13A C13 H13B 107(4)
C12 C13 H13C 115(3)
H13A C13 H13C 105(4)
H13B C13 H13C 107(4)
C19 C14 C15 120.1(3)
C19 C14 H14A 120.0
C15 C14 H14A 120.0
C16 C15 C14 120.6(3)
C16 C15 H15A 119.7
C14 C15 H15A 119.7
C15 C16 C17 120.3(3)
C15 C16 H16A 119.9
C17 C16 H16A 119.9
C18 C17 C16 118.0(3)
C18 C17 C20 121.6(3)
C16 C17 C20 120.4(3)
C19 C18 C17 121.8(3)
C19 C18 S1 121.4(3)
C17 C18 S1 116.8(2)
C14 C19 C18 119.3(3)
C14 C19 H19A 120.4
C18 C19 H19A 120.4
O5 C20 C22 122.4(3)
O5 C20 C17 117.6(3)
C22 C20 C17 120.0(3)
N3 C21 H21A 109.5
N3 C21 H21B 109.5
H21A C21 H21B 109.5
N3 C21 H21C 109.5
H21A C21 H21C 109.5
H21B C21 H21C 109.5
C20 C22 C23 124.9(3)
C20 C22 N3 120.4(3)
C23 C22 N3 114.7(3)
O6 C23 N4 121.2(3)
O6 C23 C22 124.5(3)
N4 C23 C22 114.2(3)
N5 C24 N4 120.1(3)
N5 C24 C25 119.1(3)
N4 C24 C25 120.9(3)
C26 C25 C24 118.8(3)
C26 C25 H25A 120.6
C24 C25 H25A 120.6
C25 C26 C27 120.7(3)
C25 C26 H26A 119.7
C27 C26 H26A 119.7
C28 C27 C26 118.9(3)
C28 C27 H27A 120.5
C26 C27 H27A 120.5
C27 C28 N5 119.9(3)
C27 C28 H28A 120.1
N5 C28 H28A 120.1
N6 C29 C30 177.8(7)
C29 C30 H30A 109.5
C29 C30 H30B 109.5
H30A C30 H30B 109.5
C29 C30 H30C 109.5
H30A C30 H30C 109.5
H30B C30 H30C 109.5

loop_
_geom_bond_atom_site_label_1
_geom_bond_atom_site_label_2
_geom_bond_distance
Cl1 C11 1.736(3)
S1 O4 1.430(2)
S1 O3 1.433(2)
S1 N3 1.638(3)
S1 C18 1.750(3)
O1 C6 1.228(4)
O2 C6 1.310(4)
O2 H2C 0.91(4)
O5 C20 1.286(4)
O6 C23 1.237(3)
N1 C5 1.338(4)
N1 C4 1.339(4)
N2 C5 1.377(4)
N2 C7 1.405(4)
N2 H2A 0.88(3)
N3 C22 1.450(4)
N3 C21 1.470(4)
N4 C24 1.357(4)
N4 C23 1.397(4)
N4 H4A 0.90(3)
N5 C24 1.337(4)
N5 C28 1.361(4)
N5 H5A 0.93(4)
N6 C29 1.120(7)
C1 C2 1.387(4)
C1 C5 1.421(4)
C1 C6 1.485(4)
C2 C3 1.379(4)
C2 H2B 0.9500
C3 C4 1.375(5)
C3 H3A 0.9500
C4 H4B 0.9500
C7 C8 1.387(4)
C7 C12 1.414(4)
C8 C9 1.381(4)
C8 H8A 0.9500
C9 C10 1.379(5)
C9 H9A 0.9500
C10 C11 1.385(5)
C10 H10A 0.9500
C11 C12 1.383(4)
C12 C13 1.492(5)
C13 H13A 0.89(4)
C13 H13B 0.90(5)
C13 H13C 0.93(5)
C14 C19 1.377(4)
C14 C15 1.382(5)
C14 H14A 0.9500
C15 C16 1.380(4)
C15 H15A 0.9500
C16 C17 1.396(4)
C16 H16A 0.9500
C17 C18 1.392(4)
C17 C20 1.491(4)
C18 C19 1.380(4)
C19 H19A 0.9500
C20 C22 1.394(4)
C21 H21A 0.9800
C21 H21B 0.9800
C21 H21C 0.9800
C22 C23 1.443(4)
C24 C25 1.394(4)
C25 C26 1.365(4)
C25 H25A 0.9500
C26 C27 1.398(4)
C26 H26A 0.9500
C27 C28 1.348(5)
C27 H27A 0.9500
C28 H28A 0.9500
C29 C30 1.443(7)
C30 H30A 0.9800
C30 H30B 0.9800
C30 H30C 0.9800

loop_
_geom_hbond_atom_site_label_D
_geom_hbond_atom_site_label_H
_geom_hbond_atom_site_label_A
_geom_hbond_distance_DH
_geom_hbond_distance_HA
_geom_hbond_distance_DA
_geom_hbond_angle_DHA
_geom_hbond_site_symmetry_A
_geom_hbond_publ_flag
N2 H2A O1 0.88(3) 1.93(3) 2.685(4) 144(3) . yes
O2 H2C O5 0.91(4) 1.64(4) 2.532(3) 167(4) . yes
N4 H4A O5 0.90(3) 1.77(3) 2.549(3) 143(3) . yes
N5 H5A O6 0.93(4) 1.93(4) 2.638(4) 131(3) . yes
N5 H5A O6 0.93(4) 2.27(3) 2.918(3) 126(3) 2_676 yes
